data_2201121
loop_
_publ_author_name
'Dokhane, Sohere'
'Benali-Cherif, Nourredine'
'Abdaoui, Mohamed'

_publ_section_title
;
 <i>N</i>',<i>N</i>'-Dibenzyl-<i>N</i>-(2-chloro\'ethyl)sulfamide
;
_journal_issue 5
_journal_name_full 'Acta Crystallographica Section E'
_journal_page_first o570
_journal_page_last o572
_journal_paper_doi 10.1107/S1600536802006463
_journal_volume 58
_journal_year 2002
_chemical_formula_moiety 'C16 H19 Cl N2 O2 S'
_chemical_formula_structural 'C16 H19 Cl N2 O2 S'
_chemical_formula_sum 'C16 H19 Cl N2 O2 S'
_chemical_formula_weight 338.84
_chemical_melting_point 323
_chemical_name_systematic
;
N',N'-Dibenzyl-N-(2-chloroethyl)sulfamide
;
_space_group_IT_number 9
_symmetry_cell_setting monoclinic
_symmetry_space_group_name_Hall 'C -2yc'
_symmetry_space_group_name_H-M 'C 1 c 1'
_atom_sites_solution_hydrogens geom
_atom_sites_solution_primary direct
_atom_sites_solution_secondary difmap
_cell_angle_alpha 90.00(2)
_cell_angle_beta 94.47(2)
_cell_angle_gamma 90.00(2)
_cell_formula_units_Z 8
_cell_length_a 11.269(2)
_cell_length_b 11.3760(10)
_cell_length_c 25.738(3)
_cell_measurement_reflns_used 25
_cell_measurement_temperature 293(2)
_cell_measurement_theta_max 15
_cell_measurement_theta_min 10
_cell_volume 3289.5(8)
_computing_data_collection 'CAD-4 EXPRESS (Enraf-Nonius, 1994)'
_computing_data_reduction 'WinGX (Farrugia, 1999)'
_computing_molecular_graphics 'ORTEP-3 for Windows (Farrugia, 1997)'
_computing_publication_material WinGX
_computing_structure_refinement 'SHELXL97 (Sheldrick, 1997)'
_computing_structure_solution 'SIR92 (Altomare et al., 1993)'
_diffrn_measured_fraction_theta_full 0.995
_diffrn_measured_fraction_theta_max 0.995
_diffrn_measurement_device_type 'Enraf-Nonius MACH3'
_diffrn_measurement_method \q/2\q
_diffrn_radiation_monochromator graphite
_diffrn_radiation_source 'fine-focus sealed tube'
_diffrn_radiation_type MoK\a
_diffrn_radiation_wavelength 0.71073
_diffrn_reflns_av_R_equivalents 0.0677
_diffrn_reflns_av_sigmaI/netI 0.0737
_diffrn_reflns_limit_h_max 15
_diffrn_reflns_limit_h_min 0
_diffrn_reflns_limit_k_max 0
_diffrn_reflns_limit_k_min -15
_diffrn_reflns_limit_l_max 36
_diffrn_reflns_limit_l_min -36
_diffrn_reflns_number 4979
_diffrn_reflns_theta_full 29.96
_diffrn_reflns_theta_max 29.96
_diffrn_reflns_theta_min 2.55
_diffrn_standards_decay_% 0.1
_diffrn_standards_interval_time 120
_diffrn_standards_number 3
_exptl_absorpt_coefficient_mu 0.367
_exptl_absorpt_correction_type none
_exptl_crystal_colour colorless
_exptl_crystal_density_diffrn 1.368
_exptl_crystal_density_meas ?
_exptl_crystal_density_method 'not measured'
_exptl_crystal_description prism
_exptl_crystal_F_000 1424
_exptl_crystal_size_max 0.5
_exptl_crystal_size_mid 0.4
_exptl_crystal_size_min 0.3
_refine_diff_density_max 0.276
_refine_diff_density_min -0.312
_refine_ls_abs_structure_details 'Flack (1983)'
_refine_ls_abs_structure_Flack 0.14(15)
_refine_ls_extinction_method none
_refine_ls_goodness_of_fit_ref 1.110
_refine_ls_hydrogen_treatment mixed
_refine_ls_matrix_type full
_refine_ls_number_parameters 405
_refine_ls_number_reflns 4979
_refine_ls_number_restraints 4
_refine_ls_restrained_S_all 1.109
_refine_ls_R_factor_all 0.1038
_refine_ls_R_factor_gt 0.0456
_refine_ls_shift/su_max <0.001
_refine_ls_shift/su_mean 0.000
_refine_ls_structure_factor_coef Fsqd
_refine_ls_weighting_details 'calc w = 1/[\s^2^(Fo^2^)+(0.0283P)^2^+3.3532P] where P = (Fo^2^+2Fc^2^)/3'
_refine_ls_weighting_scheme calc
_refine_ls_wR_factor_gt 0.0840
_refine_ls_wR_factor_ref 0.1170
_reflns_number_gt 2938
_reflns_number_total 4979
_reflns_threshold_expression I>2\s(I)
_cod_data_source_file dn6023.cif
_cod_data_source_block I
_cod_depositor_comments
;
The following automatic conversions were performed:

'_exptl_crystal_density_meas' value 'not measured' was changed to '?'
- the value is perceived as not measured.

Automatic conversion script
Id: cif_fix_values 3008 2015-01-20 13:52:24Z robertas 
;
_cod_original_sg_symbol_H-M 'C c'
_cod_database_code 2201121

loop_
_symmetry_equiv_pos_as_xyz
'x, y, z'
'x, -y, z+1/2'
'x+1/2, y+1/2, z'
'x+1/2, -y+1/2, z+1/2'

loop_
_atom_site_label
_atom_site_fract_x
_atom_site_fract_y
_atom_site_fract_z
_atom_site_U_iso_or_equiv
_atom_site_adp_type
_atom_site_calc_flag
_atom_site_refinement_flags
_atom_site_occupancy
_atom_site_disorder_assembly
_atom_site_disorder_group
_atom_site_type_symbol
Cl1A 0.23342(16) 0.33224(14) 0.24878(6) 0.0647(4) Uani d . 1 . . Cl
C1A 0.2251(5) 0.3768(5) 0.1827(2) 0.0543(14) Uani d . 1 . . C
H1A1 0.2540 0.4568 0.1805 0.065 Uiso calc R 1 . . H
H1A2 0.2761 0.3267 0.1636 0.065 Uiso calc R 1 . . H
C2A 0.1003(5) 0.3702(5) 0.1581(2) 0.0485(13) Uani d . 1 . . C
H2A1 0.1022 0.3768 0.1206 0.058 Uiso calc R 1 . . H
H2A2 0.0673 0.2939 0.1656 0.058 Uiso calc R 1 . . H
N1A 0.0212(4) 0.4624(4) 0.17637(15) 0.0431(10) Uani d D 1 . . N
S1A -0.01384(11) 0.57325(11) 0.14085(5) 0.0402(3) Uani d . 1 . . S
O1A 0.0908(3) 0.6319(3) 0.12710(14) 0.0517(9) Uani d . 1 . . O
O2A -0.0970(4) 0.6378(3) 0.16879(14) 0.0570(10) Uani d . 1 . . O
N2A -0.0748(3) 0.5186(3) 0.08611(15) 0.0371(9) Uani d . 1 . . N
C3A -0.1906(4) 0.4609(4) 0.08979(18) 0.0408(11) Uani d . 1 . . C
H3A1 -0.2535 0.5189 0.0848 0.049 Uiso calc R 1 . . H
H3A2 -0.1938 0.4276 0.1243 0.049 Uiso calc R 1 . . H
C4A -0.2112(5) 0.3643(5) 0.0493(2) 0.0468(12) Uani d . 1 . . C
C5A -0.1308(6) 0.2746(5) 0.0461(2) 0.0600(15) Uani d . 1 . . C
H5A -0.0616 0.2745 0.0683 0.072 Uiso calc R 1 . . H
C6A -0.1504(6) 0.1855(6) 0.0110(3) 0.0693(19) Uani d . 1 . . C
H6A -0.0949 0.1254 0.0094 0.083 Uiso calc R 1 . . H
C7A -0.2535(7) 0.1848(6) -0.0224(3) 0.0718(19) Uani d . 1 . . C
H7A -0.2670 0.1248 -0.0466 0.086 Uiso calc R 1 . . H
C8A -0.3342(6) 0.2727(6) -0.0192(2) 0.0611(16) Uani d . 1 . . C
H8A -0.4038 0.2725 -0.0412 0.073 Uiso calc R 1 . . H
C9A -0.3128(5) 0.3631(6) 0.0169(2) 0.0549(15) Uani d . 1 . . C
H9A -0.3684 0.4231 0.0189 0.066 Uiso calc R 1 . . H
C10A -0.0593(4) 0.5842(4) 0.03761(18) 0.0381(11) Uani d . 1 . . C
H10A -0.0646 0.5291 0.0087 0.046 Uiso calc R 1 . . H
H10B 0.0201 0.6176 0.0399 0.046 Uiso calc R 1 . . H
C11A -0.1478(4) 0.6813(4) 0.02572(17) 0.0350(10) Uani d . 1 . . C
C12A -0.2431(5) 0.6678(5) -0.0107(2) 0.0505(13) Uani d . 1 . . C
H12A -0.2520 0.5975 -0.0291 0.061 Uiso calc R 1 . . H
C13A -0.3261(5) 0.7570(5) -0.0207(2) 0.0589(15) Uani d . 1 . . C
H13A -0.3902 0.7464 -0.0452 0.071 Uiso calc R 1 . . H
C14A -0.3121(6) 0.8610(6) 0.0061(2) 0.0612(17) Uani d . 1 . . C
H14A -0.3677 0.9208 0.0000 0.073 Uiso calc R 1 . . H
C15A -0.2180(6) 0.8775(5) 0.0416(2) 0.0583(15) Uani d . 1 . . C
H15A -0.2093 0.9485 0.0593 0.070 Uiso calc R 1 . . H
C16A -0.1345(5) 0.7888(5) 0.0515(2) 0.0485(13) Uani d . 1 . . C
H16A -0.0696 0.8013 0.0754 0.058 Uiso calc R 1 . . H
Cl1B 0.01908(15) 1.02453(15) 0.12883(6) 0.0635(4) Uani d . 1 . . Cl
C1B 0.0755(5) 1.0264(5) 0.1952(2) 0.0493(13) Uani d . 1 . . C
H1B1 0.1566 1.0556 0.1976 0.059 Uiso calc R 1 . . H
H1B2 0.0281 1.0798 0.2145 0.059 Uiso calc R 1 . . H
C2B 0.0737(5) 0.9066(5) 0.2196(2) 0.0502(13) Uani d . 1 . . C
H2B1 0.0870 0.9146 0.2571 0.060 Uiso calc R 1 . . H
H2B2 -0.0046 0.8723 0.2120 0.060 Uiso calc R 1 . . H
N1B 0.1629(4) 0.8269(4) 0.20116(15) 0.0412(10) Uani d D 1 . . N
S1B 0.28085(11) 0.79625(11) 0.23717(5) 0.0390(3) Uani d . 1 . . S
O1B 0.3419(3) 0.7093(3) 0.20943(14) 0.0541(10) Uani d . 1 . . O
O2B 0.3424(3) 0.9026(3) 0.25142(14) 0.0549(10) Uani d . 1 . . O
N2B 0.2339(3) 0.7461(3) 0.29128(14) 0.0352(8) Uani d . 1 . . N
C3B 0.3078(4) 0.7661(4) 0.34059(18) 0.0388(11) Uani d . 1 . . C
H3B1 0.2565 0.7637 0.3691 0.047 Uiso calc R 1 . . H
H3B2 0.3414 0.8445 0.3397 0.047 Uiso calc R 1 . . H
C4B 0.4079(4) 0.6799(4) 0.35196(18) 0.0390(11) Uani d . 1 . . C
C5B 0.3987(5) 0.5924(5) 0.3878(2) 0.0576(15) Uani d . 1 . . C
H5B 0.3309 0.5877 0.4061 0.069 Uiso calc R 1 . . H
C6B 0.4892(6) 0.5100(6) 0.3973(3) 0.0725(19) Uani d . 1 . . C
H6B 0.4813 0.4502 0.4214 0.087 Uiso calc R 1 . . H
C7B 0.5894(6) 0.5175(6) 0.3710(3) 0.0636(18) Uani d . 1 . . C
H7B 0.6500 0.4627 0.3775 0.076 Uiso calc R 1 . . H
C8B 0.6018(5) 0.6048(6) 0.3353(2) 0.0578(15) Uani d . 1 . . C
H8B 0.6702 0.6091 0.3174 0.069 Uiso calc R 1 . . H
C9B 0.5113(4) 0.6871(5) 0.3259(2) 0.0448(12) Uani d . 1 . . C
H9B 0.5200 0.7474 0.3021 0.054 Uiso calc R 1 . . H
C10B 0.1737(4) 0.6306(4) 0.28696(19) 0.0425(11) Uani d . 1 . . C
H10C 0.2327 0.5686 0.2919 0.051 Uiso calc R 1 . . H
H10D 0.1344 0.6222 0.2523 0.051 Uiso calc R 1 . . H
C11B 0.0832(4) 0.6167(5) 0.32659(19) 0.0411(11) Uani d . 1 . . C
C12B 0.0830(5) 0.5169(5) 0.3576(2) 0.0489(13) Uani d . 1 . . C
H12B 0.1400 0.4590 0.3541 0.059 Uiso calc R 1 . . H
C13B -0.0006(6) 0.5023(6) 0.3936(2) 0.0568(15) Uani d . 1 . . C
H13B 0.0001 0.4350 0.4141 0.068 Uiso calc R 1 . . H
C14B -0.0859(5) 0.5892(6) 0.3989(2) 0.0559(15) Uani d . 1 . . C
H14B -0.1430 0.5798 0.4228 0.067 Uiso calc R 1 . . H
C15B -0.0853(5) 0.6884(6) 0.3689(2) 0.0597(16) Uani d . 1 . . C
H15B -0.1413 0.7471 0.3729 0.072 Uiso calc R 1 . . H
C16B -0.0021(5) 0.7018(5) 0.3327(2) 0.0547(14) Uani d . 1 . . C
H16B -0.0035 0.7690 0.3121 0.066 Uiso calc R 1 . . H
H1A -0.023(4) 0.450(5) 0.2012(16) 0.059(12) Uiso d D 1 . . H
H1B 0.141(5) 0.778(4) 0.1766(16) 0.059(12) Uiso d D 1 . . H

loop_
_atom_site_aniso_label
_atom_site_aniso_U_11
_atom_site_aniso_U_22
_atom_site_aniso_U_33
_atom_site_aniso_U_12
_atom_site_aniso_U_13
_atom_site_aniso_U_23
Cl1A 0.0735(10) 0.0631(9) 0.0561(9) 0.0214(8) -0.0042(8) 0.0042(7)
C1A 0.046(3) 0.057(3) 0.061(3) 0.012(3) 0.010(3) 0.010(3)
C2A 0.056(3) 0.044(3) 0.045(3) 0.017(3) 0.003(2) -0.003(2)
N1A 0.042(2) 0.050(2) 0.037(2) 0.015(2) 0.0061(18) 0.0077(19)
S1A 0.0445(7) 0.0363(6) 0.0391(6) 0.0036(6) -0.0014(5) -0.0015(5)
O1A 0.050(2) 0.046(2) 0.057(2) -0.0215(18) -0.0048(18) 0.0047(18)
O2A 0.072(3) 0.049(2) 0.050(2) 0.026(2) 0.0024(19) -0.0094(18)
N2A 0.035(2) 0.039(2) 0.037(2) 0.0033(17) 0.0009(17) 0.0048(17)
C3A 0.037(2) 0.047(3) 0.040(2) -0.005(2) 0.008(2) -0.004(2)
C4A 0.045(3) 0.044(3) 0.051(3) -0.007(2) -0.002(2) 0.003(2)
C5A 0.062(4) 0.047(3) 0.069(4) -0.006(3) -0.010(3) -0.006(3)
C6A 0.082(5) 0.053(4) 0.071(4) -0.003(3) -0.004(4) -0.003(3)
C7A 0.093(5) 0.064(4) 0.057(4) -0.018(4) -0.002(4) -0.004(3)
C8A 0.061(4) 0.060(4) 0.060(4) -0.027(3) -0.011(3) 0.007(3)
C9A 0.045(3) 0.059(4) 0.060(3) -0.008(3) 0.000(3) 0.007(3)
C10A 0.045(3) 0.037(3) 0.033(2) -0.002(2) 0.002(2) 0.002(2)
C11A 0.039(3) 0.034(2) 0.032(2) 0.003(2) 0.002(2) 0.0071(19)
C12A 0.052(3) 0.047(3) 0.051(3) 0.004(3) -0.006(3) -0.001(2)
C13A 0.049(3) 0.064(4) 0.062(4) 0.010(3) -0.011(3) 0.007(3)
C14A 0.056(4) 0.063(4) 0.065(4) 0.029(3) 0.011(3) 0.020(3)
C15A 0.072(4) 0.040(3) 0.063(4) 0.020(3) 0.009(3) -0.001(3)
C16A 0.056(3) 0.042(3) 0.046(3) 0.000(3) -0.003(2) -0.005(2)
Cl1B 0.0606(9) 0.0764(11) 0.0524(8) 0.0198(8) -0.0025(7) 0.0080(8)
C1B 0.050(3) 0.047(3) 0.050(3) 0.014(3) -0.004(3) -0.004(2)
C2B 0.043(3) 0.056(3) 0.052(3) 0.008(3) 0.006(2) 0.008(3)
N1B 0.038(2) 0.047(3) 0.038(2) 0.011(2) 0.0016(18) -0.0015(19)
S1B 0.0324(6) 0.0430(7) 0.0415(6) 0.0028(6) 0.0033(5) 0.0025(6)
O1B 0.051(2) 0.066(3) 0.047(2) 0.023(2) 0.0144(17) 0.0010(18)
O2B 0.048(2) 0.056(2) 0.060(2) -0.0183(18) 0.0010(18) 0.0111(19)
N2B 0.036(2) 0.036(2) 0.0339(19) -0.0055(17) 0.0032(16) 0.0048(16)
C3B 0.033(2) 0.045(3) 0.038(3) 0.009(2) 0.000(2) -0.003(2)
C4B 0.035(2) 0.042(3) 0.038(3) -0.001(2) -0.004(2) -0.003(2)
C5B 0.045(3) 0.068(4) 0.060(3) 0.005(3) 0.002(3) 0.022(3)
C6B 0.065(4) 0.059(4) 0.092(5) 0.012(3) -0.004(4) 0.029(4)
C7B 0.058(4) 0.055(4) 0.074(4) 0.021(3) -0.019(3) -0.004(3)
C8B 0.038(3) 0.077(4) 0.058(3) 0.013(3) 0.001(3) -0.009(3)
C9B 0.042(3) 0.051(3) 0.042(3) 0.006(2) -0.001(2) 0.005(2)
C10B 0.043(3) 0.037(3) 0.047(3) -0.009(2) 0.000(2) -0.002(2)
C11B 0.039(3) 0.042(3) 0.041(3) -0.006(2) -0.002(2) 0.003(2)
C12B 0.051(3) 0.037(3) 0.058(3) -0.004(2) -0.001(3) 0.009(2)
C13B 0.068(4) 0.051(3) 0.050(3) -0.020(3) -0.003(3) 0.011(3)
C14B 0.045(3) 0.071(4) 0.052(3) -0.022(3) 0.005(3) 0.009(3)
C15B 0.040(3) 0.065(4) 0.075(4) -0.002(3) 0.012(3) 0.015(3)
C16B 0.045(3) 0.057(4) 0.063(3) -0.005(3) 0.005(3) 0.018(3)

loop_
_atom_type_symbol
_atom_type_description
_atom_type_scat_dispersion_real
_atom_type_scat_dispersion_imag
_atom_type_scat_source
C C 0.0033 0.0016 'International Tables Vol C Tables 4.2.6.8 and 6.1.1.4'
H H 0.0000 0.0000 'International Tables Vol C Tables 4.2.6.8 and 6.1.1.4'
N N 0.0061 0.0033 'International Tables Vol C Tables 4.2.6.8 and 6.1.1.4'
O O 0.0106 0.0060 'International Tables Vol C Tables 4.2.6.8 and 6.1.1.4'
S S 0.1246 0.1234 'International Tables Vol C Tables 4.2.6.8 and 6.1.1.4'
Cl Cl 0.1484 0.1585 'International Tables Vol C Tables 4.2.6.8 and 6.1.1.4'

loop_
_geom_angle_atom_site_label_1
_geom_angle_atom_site_label_2
_geom_angle_atom_site_label_3
_geom_angle
C2A C1A Cl1A 111.6(4)
C2A C1A H1A1 109.3
Cl1A C1A H1A1 109.3
C2A C1A H1A2 109.3
Cl1A C1A H1A2 109.3
H1A1 C1A H1A2 108.0
N1A C2A C1A 113.7(4)
N1A C2A H2A1 108.8
C1A C2A H2A1 108.8
N1A C2A H2A2 108.8
C1A C2A H2A2 108.8
H2A1 C2A H2A2 107.7
C2A N1A S1A 120.6(3)
C2A N1A H1A 121(4)
S1A N1A H1A 116(4)
O1A S1A O2A 118.2(2)
O1A S1A N1A 110.0(2)
O2A S1A N1A 105.2(2)
O1A S1A N2A 105.3(2)
O2A S1A N2A 112.3(2)
N1A S1A N2A 105.2(2)
C3A N2A C10A 116.4(4)
C3A N2A S1A 115.3(3)
C10A N2A S1A 117.7(3)
N2A C3A C4A 111.6(4)
N2A C3A H3A1 109.3
C4A C3A H3A1 109.3
N2A C3A H3A2 109.3
C4A C3A H3A2 109.3
H3A1 C3A H3A2 108.0
C9A C4A C5A 118.9(5)
C9A C4A C3A 120.1(5)
C5A C4A C3A 120.9(5)
C6A C5A C4A 121.3(6)
C6A C5A H5A 119.4
C4A C5A H5A 119.4
C5A C6A C7A 119.9(7)
C5A C6A H6A 120.1
C7A C6A H6A 120.1
C8A C7A C6A 119.4(6)
C8A C7A H7A 120.3
C6A C7A H7A 120.3
C7A C8A C9A 120.0(6)
C7A C8A H8A 120.0
C9A C8A H8A 120.0
C4A C9A C8A 120.5(6)
C4A C9A H9A 119.7
C8A C9A H9A 119.7
N2A C10A C11A 115.0(4)
N2A C10A H10A 108.5
C11A C10A H10A 108.5
N2A C10A H10B 108.5
C11A C10A H10B 108.5
H10A C10A H10B 107.5
C12A C11A C16A 118.1(5)
C12A C11A C10A 121.7(5)
C16A C11A C10A 120.2(4)
C11A C12A C13A 121.4(5)
C11A C12A H12A 119.3
C13A C12A H12A 119.3
C14A C13A C12A 119.2(6)
C14A C13A H13A 120.4
C12A C13A H13A 120.4
C15A C14A C13A 120.7(5)
C15A C14A H14A 119.7
C13A C14A H14A 119.7
C14A C15A C16A 120.4(6)
C14A C15A H15A 119.8
C16A C15A H15A 119.8
C15A C16A C11A 120.3(5)
C15A C16A H16A 119.9
C11A C16A H16A 119.9
C2B C1B Cl1B 112.0(4)
C2B C1B H1B1 109.2
Cl1B C1B H1B1 109.2
C2B C1B H1B2 109.2
Cl1B C1B H1B2 109.2
H1B1 C1B H1B2 107.9
N1B C2B C1B 113.4(4)
N1B C2B H2B1 108.9
C1B C2B H2B1 108.9
N1B C2B H2B2 108.9
C1B C2B H2B2 108.9
H2B1 C2B H2B2 107.7
C2B N1B S1B 120.7(3)
C2B N1B H1B 118(4)
S1B N1B H1B 118(4)
O1B S1B O2B 118.2(2)
O1B S1B N1B 105.8(2)
O2B S1B N1B 109.2(2)
O1B S1B N2B 112.7(2)
O2B S1B N2B 105.1(2)
N1B S1B N2B 105.1(2)
C10B N2B C3B 115.2(4)
C10B N2B S1B 115.1(3)
C3B N2B S1B 118.7(3)
N2B C3B C4B 115.4(4)
N2B C3B H3B1 108.4
C4B C3B H3B1 108.4
N2B C3B H3B2 108.4
C4B C3B H3B2 108.4
H3B1 C3B H3B2 107.5
C5B C4B C9B 118.6(5)
C5B C4B C3B 120.7(5)
C9B C4B C3B 120.7(4)
C4B C5B C6B 121.1(6)
C4B C5B H5B 119.5
C6B C5B H5B 119.5
C7B C6B C5B 119.6(6)
C7B C6B H6B 120.2
C5B C6B H6B 120.2
C6B C7B C8B 120.7(6)
C6B C7B H7B 119.6
C8B C7B H7B 119.6
C7B C8B C9B 119.6(6)
C7B C8B H8B 120.2
C9B C8B H8B 120.2
C4B C9B C8B 120.4(5)
C4B C9B H9B 119.8
C8B C9B H9B 119.8
N2B C10B C11B 111.9(4)
N2B C10B H10C 109.2
C11B C10B H10C 109.2
N2B C10B H10D 109.2
C11B C10B H10D 109.2
H10C C10B H10D 107.9
C16B C11B C12B 118.4(5)
C16B C11B C10B 121.1(5)
C12B C11B C10B 120.4(5)
C13B C12B C11B 121.0(5)
C13B C12B H12B 119.5
C11B C12B H12B 119.5
C12B C13B C14B 119.6(5)
C12B C13B H13B 120.2
C14B C13B H13B 120.2
C15B C14B C13B 119.7(5)
C15B C14B H14B 120.2
C13B C14B H14B 120.2
C14B C15B C16B 120.4(6)
C14B C15B H15B 119.8
C16B C15B H15B 119.8
C11B C16B C15B 120.9(5)
C11B C16B H16B 119.5
C15B C16B H16B 119.5

loop_
_geom_bond_atom_site_label_1
_geom_bond_atom_site_label_2
_geom_bond_site_symmetry_2
_geom_bond_distance
_geom_bond_publ_flag
Cl1A C1A . 1.771(6) ?
C1A C2A . 1.498(7) ?
C1A H1A1 . 0.9700 ?
C1A H1A2 . 0.9700 ?
C2A N1A . 1.476(6) ?
C2A H2A1 . 0.9700 ?
C2A H2A2 . 0.9700 ?
N1A S1A . 1.589(4) ?
N1A H1A . 0.86(2) ?
S1A O1A . 1.423(4) ?
S1A O2A . 1.428(4) ?
S1A N2A . 1.641(4) ?
N2A C3A . 1.470(6) ?
N2A C10A . 1.476(6) ?
C3A C4A . 1.519(7) ?
C3A H3A1 . 0.9700 ?
C3A H3A2 . 0.9700 ?
C4A C9A . 1.364(7) ?
C4A C5A . 1.370(8) ?
C5A C6A . 1.365(8) ?
C5A H5A . 0.9300 ?
C6A C7A . 1.389(9) ?
C6A H6A . 0.9300 ?
C7A C8A . 1.358(9) ?
C7A H7A . 0.9300 ?
C8A C9A . 1.396(8) ?
C8A H8A . 0.9300 ?
C9A H9A . 0.9300 ?
C10A C11A . 1.505(6) ?
C10A H10A . 0.9700 ?
C10A H10B . 0.9700 ?
C11A C12A . 1.378(7) ?
C11A C16A . 1.393(7) ?
C12A C13A . 1.391(8) ?
C12A H12A . 0.9300 ?
C13A C14A . 1.373(9) ?
C13A H13A . 0.9300 ?
C14A C15A . 1.356(8) ?
C14A H14A . 0.9300 ?
C15A C16A . 1.389(7) ?
C15A H15A . 0.9300 ?
C16A H16A . 0.9300 ?
Cl1B C1B . 1.776(5) ?
C1B C2B . 1.501(7) ?
C1B H1B1 . 0.9700 ?
C1B H1B2 . 0.9700 ?
C2B N1B . 1.460(6) ?
C2B H2B1 . 0.9700 ?
C2B H2B2 . 0.9700 ?
N1B S1B . 1.598(4) ?
N1B H1B . 0.87(2) ?
S1B O1B . 1.427(4) ?
S1B O2B . 1.428(4) ?
S1B N2B . 1.631(4) ?
N2B C10B . 1.479(6) ?
N2B C3B . 1.480(6) ?
C3B C4B . 1.506(7) ?
C3B H3B1 . 0.9700 ?
C3B H3B2 . 0.9700 ?
C4B C5B . 1.366(7) ?
C4B C9B . 1.392(7) ?
C5B C6B . 1.393(8) ?
C5B H5B . 0.9300 ?
C6B C7B . 1.363(9) ?
C6B H6B . 0.9300 ?
C7B C8B . 1.368(9) ?
C7B H7B . 0.9300 ?
C8B C9B . 1.392(7) ?
C8B H8B . 0.9300 ?
C9B H9B . 0.9300 ?
C10B C11B . 1.506(7) ?
C10B H10C . 0.9700 ?
C10B H10D . 0.9700 ?
C11B C16B . 1.381(7) ?
C11B C12B . 1.388(7) ?
C12B C13B . 1.381(8) ?
C12B H12B . 0.9300 ?
C13B C14B . 1.393(9) ?
C13B H13B . 0.9300 ?
C14B C15B . 1.368(8) ?
C14B H14B . 0.9300 ?
C15B C16B . 1.382(8) ?
C15B H15B . 0.9300 ?
C16B H16B . 0.9300 ?

loop_
_geom_hbond_atom_site_label_D
_geom_hbond_atom_site_label_H
_geom_hbond_atom_site_label_A
_geom_hbond_site_symmetry_A
_geom_hbond_distance_DH
_geom_hbond_distance_HA
_geom_hbond_distance_DA
_geom_hbond_angle_DHA
N1B H1B O1A . 0.87(2) 2.14(4) 2.995(6) 169(5)
N1A H1A O2B 3_445 0.86(2) 2.13(5) 2.977(5) 169(5)

loop_
_cod_related_entry_id
_cod_related_entry_database
_cod_related_entry_code
1 ChemSpider 24731561
